data_4079434
loop_
_publ_author_name
'Alvarez, M. Angeles'
'Garc\'ia, M. Esther'
'Garc\'ia-Viv\'o, Daniel'
'Men\'endez, Sonia'
'Ruiz, Miguel A.'

_publ_section_title
;
 Reversible P--C Coupling Reactions at the Unsaturated Dimolybdenum
 Carbyne Complex [Mo2(\h5-C5H5)2(CPh)(\m-PCy2)(\m-SPh)(CO)]+
;
_journal_issue 20
_journal_name_full Organometallics
_journal_page_first 7181
_journal_paper_doi 10.1021/om300743q
_journal_volume 31
_journal_year 2012
_chemical_compound_source 'synthesis as described'
_chemical_formula_moiety 'C35 H42 Mo2 P S, B F4, C H2 Cl2'
_chemical_formula_sum 'C36 H44 B Cl2 F4 Mo2 P S'
_chemical_formula_weight 889.34
_chemical_name_systematic
;
 ?
;
_space_group_IT_number 2
_symmetry_cell_setting triclinic
_symmetry_Int_Tables_number 2
_symmetry_space_group_name_Hall '-P 1'
_symmetry_space_group_name_H-M 'P -1'
_atom_sites_solution_hydrogens geom
_atom_sites_solution_primary direct
_atom_sites_solution_secondary difmap
_audit_conform_dict_location ftp://ftp.iucr.org/pub/cif_core.dic
_audit_conform_dict_name cif_core.dic
_audit_conform_dict_version 2.4
_audit_creation_method 'WinGX routine CIF_UPDATE'
_cell_angle_alpha 96.948(2)
_cell_angle_beta 92.494(2)
_cell_angle_gamma 108.046(3)
_cell_formula_units_Z 2
_cell_length_a 10.2200(18)
_cell_length_b 11.454(2)
_cell_length_c 16.325(3)
_cell_measurement_reflns_used 905
_cell_measurement_temperature 110(2)
_cell_measurement_theta_max 26.41
_cell_measurement_theta_min 2.33
_cell_measurement_wavelength 0.71073
_cell_volume 1797.0(6)
_computing_cell_refinement 'Brucker Smart'
_computing_data_collection 'Brucker Smart'
_computing_data_reduction 'Brucker Smart'
_computing_molecular_graphics 'Ortep-3 for Windows (Farrugia, 1997)'
_computing_publication_material 'WinGX publication routines (Farrugia, 1999)'
_computing_structure_refinement 'SHELXL-97 (Sheldrick, 2008)'
_computing_structure_solution 'SHELXL-97 (Sheldrick, 2008)'
_diffrn_ambient_temperature 110(2)
_diffrn_measured_fraction_theta_full 0.988
_diffrn_measured_fraction_theta_max 0.988
_diffrn_measurement_device_type 'Smart-CCD-1000 BRUKER'
_diffrn_measurement_method 'omega scans'
_diffrn_radiation_monochromator graphite
_diffrn_radiation_probe x-ray
_diffrn_radiation_source 'fine-focus sealed tube'
_diffrn_radiation_type MoK\a
_diffrn_radiation_wavelength 0.71073
_diffrn_reflns_av_R_equivalents 0.0681
_diffrn_reflns_av_unetI/netI 0.0777
_diffrn_reflns_limit_h_max 12
_diffrn_reflns_limit_h_min -12
_diffrn_reflns_limit_k_max 14
_diffrn_reflns_limit_k_min -14
_diffrn_reflns_limit_l_max 20
_diffrn_reflns_limit_l_min 0
_diffrn_reflns_number 7990
_diffrn_reflns_theta_full 26.73
_diffrn_reflns_theta_max 26.73
_diffrn_reflns_theta_min 1.26
_exptl_absorpt_coefficient_mu 0.996
_exptl_absorpt_correction_T_max 1
_exptl_absorpt_correction_T_min 0.398374
_exptl_absorpt_correction_type multi-scan
_exptl_absorpt_process_details 'BRUKER Sadabs'
_exptl_crystal_colour black
_exptl_crystal_density_diffrn 1.644
_exptl_crystal_density_method 'not measured'
_exptl_crystal_description plate
_exptl_crystal_F_000 900
_exptl_crystal_size_max 0.4
_exptl_crystal_size_mid 0.15
_exptl_crystal_size_min 0.06
_refine_diff_density_max 1.389
_refine_diff_density_min -1.54
_refine_diff_density_rms 0.153
_refine_ls_extinction_method none
_refine_ls_goodness_of_fit_ref 1.017
_refine_ls_hydrogen_treatment constr
_refine_ls_matrix_type full
_refine_ls_number_parameters 424
_refine_ls_number_reflns 7521
_refine_ls_number_restraints 7
_refine_ls_restrained_S_all 1.018
_refine_ls_R_factor_all 0.0851
_refine_ls_R_factor_gt 0.0544
_refine_ls_shift/su_max 0.013
_refine_ls_shift/su_mean 0.001
_refine_ls_structure_factor_coef Fsqd
_refine_ls_weighting_details 'calc w=1/[\s^2^(Fo^2^)+(0.0802P)^2^+0.0000P] where P=(Fo^2^+2Fc^2^)/3'
_refine_ls_weighting_scheme calc
_refine_ls_wR_factor_gt 0.1279
_refine_ls_wR_factor_ref 0.1379
_reflns_number_gt 5293
_reflns_number_total 7521
_reflns_threshold_expression >2\s(I)
_cod_data_source_file om300743q_si_002.cif
_cod_data_source_block compound3
_cod_depositor_comments
;
The following automatic conversions were performed:
'_diffrn_radiation_monochromador' tag replaced with
'_diffrn_radiation_monochromator'.

Automatic conversion script
Id: cif_correct_tags 1440 2010-10-19 06:21:57Z saulius 
;
_cod_original_cell_volume 1797.1(5)
_cod_database_code 4079434

loop_
_symmetry_equiv_pos_as_xyz
'x, y, z'
'-x, -y, -z'

loop_
_atom_site_label
_atom_site_type_symbol
_atom_site_fract_x
_atom_site_fract_y
_atom_site_fract_z
_atom_site_U_iso_or_equiv
_atom_site_adp_type
_atom_site_occupancy
_atom_site_symmetry_multiplicity
_atom_site_calc_flag
_atom_site_refinement_flags
Mo1 Mo 0.41465(4) 0.18713(4) 0.19790(2) 0.01453(12) Uani 1 1 d .
Mo2 Mo 0.30932(4) 0.08551(4) 0.31539(2) 0.01465(12) Uani 1 1 d .
P1 P 0.22872(13) 0.23694(12) 0.26046(7) 0.0140(3) Uani 1 1 d .
S1 S 0.26454(13) -0.02642(11) 0.17595(7) 0.0174(3) Uani 1 1 d .
C1 C 0.5062(5) 0.1729(5) 0.3031(3) 0.0220(11) Uani 1 1 d .
C2 C 0.6425(5) 0.2120(5) 0.3477(3) 0.0212(11) Uani 1 1 d .
C3 C 0.6969(5) 0.1258(5) 0.3799(3) 0.0210(11) Uani 1 1 d .
H3 H 0.6449 0.0422 0.3729 0.025 Uiso 1 1 calc R
C4 C 0.8270(6) 0.1650(6) 0.4220(3) 0.0271(13) Uani 1 1 d .
H4 H 0.8624 0.1076 0.4424 0.033 Uiso 1 1 calc R
C5 C 0.9052(6) 0.2903(6) 0.4336(3) 0.0311(14) Uani 1 1 d .
H5 H 0.9928 0.317 0.4616 0.037 Uiso 1 1 calc R
C6 C 0.8506(6) 0.3744(6) 0.4030(3) 0.0283(13) Uani 1 1 d .
H6 H 0.9012 0.4583 0.412 0.034 Uiso 1 1 calc R
C7 C 0.7239(6) 0.3365(5) 0.3596(3) 0.0247(12) Uani 1 1 d .
H7 H 0.6914 0.3946 0.3377 0.03 Uiso 1 1 calc R
C8 C 0.3529(5) -0.1387(4) 0.1595(3) 0.0179(11) Uani 1 1 d .
C9 C 0.4725(5) -0.1340(5) 0.2048(3) 0.0229(11) Uani 1 1 d .
H9 H 0.5147 -0.0668 0.2454 0.028 Uiso 1 1 calc R
C10 C 0.5295(6) -0.2277(5) 0.1902(3) 0.0282(13) Uani 1 1 d .
H10 H 0.6093 -0.2242 0.2215 0.034 Uiso 1 1 calc R
C11 C 0.4692(6) -0.3263(5) 0.1298(3) 0.0278(13) Uani 1 1 d .
H11 H 0.5098 -0.3882 0.1188 0.033 Uiso 1 1 calc R
C12 C 0.3498(6) -0.3338(5) 0.0858(3) 0.0281(13) Uani 1 1 d .
H12 H 0.3076 -0.4026 0.0463 0.034 Uiso 1 1 calc R
C13 C 0.2908(6) -0.2412(5) 0.0990(3) 0.0233(12) Uani 1 1 d .
H13 H 0.2101 -0.2466 0.068 0.028 Uiso 1 1 calc R
C14 C 0.4384(5) 0.3353(5) 0.1034(3) 0.0187(11) Uani 1 1 d .
H14 H 0.3754 0.3782 0.0979 0.022 Uiso 1 1 calc R
C15 C 0.5584(5) 0.3732(5) 0.1596(3) 0.0199(10) Uani 1 1 d U
H15 H 0.5878 0.445 0.1979 0.024 Uiso 1 1 calc R
C16 C 0.6251(5) 0.2825(5) 0.1471(3) 0.0225(11) Uani 1 1 d U
H16 H 0.7073 0.2848 0.175 0.027 Uiso 1 1 calc R
C17 C 0.5456(6) 0.1879(5) 0.0848(3) 0.0245(12) Uani 1 1 d .
H17 H 0.5652 0.1159 0.0653 0.029 Uiso 1 1 calc R
C18 C 0.4318(6) 0.2211(5) 0.0573(3) 0.0251(12) Uani 1 1 d .
H18 H 0.3637 0.1755 0.0158 0.03 Uiso 1 1 calc R
C19 C 0.2008(6) 0.0962(5) 0.4383(3) 0.0263(13) Uani 1 1 d .
H19 H 0.1667 0.1614 0.4532 0.032 Uiso 1 1 calc R
C20 C 0.1265(6) -0.0179(5) 0.3916(3) 0.0228(12) Uani 1 1 d .
H20 H 0.0348 -0.0415 0.3701 0.027 Uiso 1 1 calc R
C21 C 0.2146(5) -0.0903(5) 0.3828(3) 0.0203(11) Uani 1 1 d .
H21 H 0.1913 -0.1708 0.3551 0.024 Uiso 1 1 calc R
C22 C 0.3455(6) -0.0195(5) 0.4236(3) 0.0251(12) Uani 1 1 d .
H22 H 0.424 -0.044 0.4268 0.03 Uiso 1 1 calc R
C23 C 0.3337(6) 0.0957(5) 0.4585(3) 0.0289(13) Uani 1 1 d .
H23 H 0.4034 0.1602 0.4898 0.035 Uiso 1 1 calc R
C24 C 0.0587(5) 0.1958(5) 0.2037(3) 0.0196(11) Uani 1 1 d .
H24 H 0.0174 0.2598 0.2227 0.024 Uiso 1 1 calc R
C25 C -0.0381(6) 0.0722(5) 0.2206(4) 0.0320(13) Uani 1 1 d .
H25A H 0.0037 0.0079 0.2064 0.038 Uiso 1 1 calc R
H25B H -0.0516 0.0767 0.2792 0.038 Uiso 1 1 calc R
C26 C -0.1773(6) 0.0381(6) 0.1711(5) 0.0466(18) Uani 1 1 d .
H26A H -0.2334 -0.0439 0.1802 0.056 Uiso 1 1 calc R
H26B H -0.2244 0.0963 0.1908 0.056 Uiso 1 1 calc R
C27 C -0.1638(7) 0.0391(7) 0.0792(4) 0.055(2) Uani 1 1 d .
H27A H -0.1283 -0.0268 0.0579 0.066 Uiso 1 1 calc R
H27B H -0.2544 0.0231 0.051 0.066 Uiso 1 1 calc R
C28 C -0.0716(6) 0.1581(7) 0.0615(3) 0.0405(16) Uani 1 1 d .
H28A H -0.1137 0.2221 0.0758 0.049 Uiso 1 1 calc R
H28B H -0.0602 0.1524 0.0027 0.049 Uiso 1 1 calc R
C29 C 0.0709(6) 0.1952(6) 0.1097(3) 0.0297(13) Uani 1 1 d .
H29A H 0.1253 0.2772 0.0995 0.036 Uiso 1 1 calc R
H29B H 0.1185 0.1374 0.09 0.036 Uiso 1 1 calc R
C30 C 0.2464(5) 0.3869(4) 0.3201(3) 0.0173(10) Uani 1 1 d .
H30 H 0.1636 0.3767 0.3502 0.021 Uiso 1 1 calc R
C31 C 0.2526(6) 0.4864(4) 0.2651(3) 0.0201(11) Uani 1 1 d .
H31A H 0.1733 0.4578 0.2245 0.024 Uiso 1 1 calc R
H31B H 0.3353 0.5007 0.2356 0.024 Uiso 1 1 calc R
C32 C 0.2539(6) 0.6077(5) 0.3159(3) 0.0244(12) Uani 1 1 d .
H32A H 0.2634 0.6706 0.2797 0.029 Uiso 1 1 calc R
H32B H 0.1667 0.5956 0.3404 0.029 Uiso 1 1 calc R
C33 C 0.3711(6) 0.6521(5) 0.3836(3) 0.0282(13) Uani 1 1 d .
H33A H 0.3632 0.7242 0.4183 0.034 Uiso 1 1 calc R
H33B H 0.4583 0.6769 0.3588 0.034 Uiso 1 1 calc R
C34 C 0.3703(6) 0.5517(5) 0.4369(3) 0.0299(13) Uani 1 1 d .
H34A H 0.289 0.535 0.4676 0.036 Uiso 1 1 calc R
H34B H 0.4511 0.5811 0.4765 0.036 Uiso 1 1 calc R
C35 C 0.3705(6) 0.4320(5) 0.3846(3) 0.0236(12) Uani 1 1 d .
H35A H 0.3666 0.369 0.42 0.028 Uiso 1 1 calc R
H35B H 0.4552 0.4466 0.3571 0.028 Uiso 1 1 calc R
B1 B 0.7916(7) 0.6958(6) 0.3592(4) 0.0290(15) Uani 1 1 d .
F1 F 0.7005(3) 0.6115(3) 0.29621(17) 0.0322(8) Uani 1 1 d .
F2 F 0.7551(5) 0.6628(3) 0.4342(2) 0.0574(11) Uani 1 1 d .
F3 F 0.7864(4) 0.8137(3) 0.3528(2) 0.0467(10) Uani 1 1 d .
F4 F 0.9223(4) 0.6911(4) 0.3484(2) 0.0567(11) Uani 1 1 d .
C51 C 0.9234(8) 0.6286(8) 0.1571(4) 0.063(2) Uani 1 1 d .
H51A H 1.0095 0.6941 0.1756 0.075 Uiso 1 1 calc R
H51B H 0.874 0.6072 0.2054 0.075 Uiso 1 1 calc R
Cl1 Cl 0.95769(19) 0.5004(2) 0.10838(14) 0.0671(6) Uani 1 1 d .
Cl2 Cl 0.8230(3) 0.6815(2) 0.08861(16) 0.0904(8) Uani 1 1 d .

loop_
_atom_site_aniso_label
_atom_site_aniso_U_11
_atom_site_aniso_U_22
_atom_site_aniso_U_33
_atom_site_aniso_U_23
_atom_site_aniso_U_13
_atom_site_aniso_U_12
Mo1 0.0167(2) 0.0071(2) 0.0189(2) 0.00666(16) 0.00134(16) 0.00084(18)
Mo2 0.0171(3) 0.0069(2) 0.0187(2) 0.00671(16) 0.00041(16) 0.00029(18)
P1 0.0149(7) 0.0086(7) 0.0160(5) 0.0047(5) -0.0019(5) -0.0005(5)
S1 0.0180(7) 0.0103(6) 0.0210(5) 0.0034(5) -0.0027(5) 0.0004(5)
C1 0.030(3) 0.011(3) 0.022(2) 0.006(2) 0.002(2) 0.001(2)
C2 0.022(3) 0.020(3) 0.021(2) 0.008(2) 0.003(2) 0.004(2)
C3 0.019(3) 0.021(3) 0.022(2) 0.010(2) 0.000(2) 0.003(2)
C4 0.026(3) 0.034(4) 0.024(2) 0.013(2) 0.001(2) 0.010(3)
C5 0.013(3) 0.052(4) 0.023(2) 0.006(3) -0.005(2) 0.003(3)
C6 0.025(3) 0.023(3) 0.032(3) 0.002(2) -0.005(2) 0.002(3)
C7 0.025(3) 0.017(3) 0.031(3) 0.004(2) 0.000(2) 0.006(3)
C8 0.023(3) 0.007(3) 0.027(2) 0.010(2) 0.010(2) 0.004(2)
C9 0.020(3) 0.014(3) 0.032(3) 0.004(2) 0.002(2) 0.003(2)
C10 0.030(3) 0.019(3) 0.040(3) 0.014(2) 0.010(2) 0.009(3)
C11 0.035(3) 0.017(3) 0.038(3) 0.014(2) 0.018(3) 0.012(3)
C12 0.038(4) 0.016(3) 0.028(3) 0.003(2) 0.006(2) 0.005(3)
C13 0.028(3) 0.017(3) 0.024(2) 0.007(2) -0.001(2) 0.005(3)
C14 0.023(3) 0.017(3) 0.020(2) 0.012(2) 0.008(2) 0.008(2)
C15 0.023(3) 0.009(2) 0.024(2) 0.0085(18) 0.0043(19) -0.003(2)
C16 0.019(3) 0.021(3) 0.029(2) 0.012(2) 0.0091(19) 0.004(2)
C17 0.035(3) 0.014(3) 0.031(3) 0.010(2) 0.017(2) 0.013(3)
C18 0.034(3) 0.018(3) 0.018(2) 0.004(2) 0.003(2) -0.001(3)
C19 0.045(4) 0.010(3) 0.023(2) 0.006(2) 0.008(2) 0.005(3)
C20 0.022(3) 0.019(3) 0.026(2) 0.014(2) 0.004(2) 0.000(2)
C21 0.031(3) 0.004(3) 0.023(2) 0.0055(19) 0.007(2) -0.001(2)
C22 0.028(3) 0.023(3) 0.028(3) 0.017(2) 0.001(2) 0.008(3)
C23 0.041(4) 0.016(3) 0.022(2) 0.008(2) -0.003(2) -0.003(3)
C24 0.018(3) 0.017(3) 0.022(2) 0.006(2) -0.0021(19) 0.003(2)
C25 0.017(3) 0.019(3) 0.058(4) 0.011(3) 0.001(3) 0.002(3)
C26 0.015(3) 0.019(4) 0.101(6) 0.004(3) 0.000(3) 0.000(3)
C27 0.025(4) 0.050(5) 0.079(5) -0.035(4) -0.031(3) 0.018(4)
C28 0.026(4) 0.056(5) 0.036(3) -0.011(3) -0.015(3) 0.018(3)
C29 0.021(3) 0.046(4) 0.020(2) 0.004(2) -0.005(2) 0.010(3)
C30 0.026(3) 0.008(3) 0.015(2) 0.0021(18) 0.0009(19) 0.001(2)
C31 0.027(3) 0.009(3) 0.023(2) 0.003(2) -0.006(2) 0.005(2)
C32 0.031(3) 0.011(3) 0.032(3) 0.007(2) 0.001(2) 0.006(2)
C33 0.034(4) 0.013(3) 0.034(3) 0.002(2) -0.004(2) 0.004(3)
C34 0.046(4) 0.015(3) 0.023(2) -0.003(2) -0.009(2) 0.005(3)
C35 0.029(3) 0.013(3) 0.025(2) 0.002(2) -0.008(2) 0.004(2)
B1 0.028(4) 0.018(4) 0.033(3) -0.001(3) -0.005(3) -0.001(3)
F1 0.0305(19) 0.0233(19) 0.0323(16) -0.0036(14) -0.0048(13) -0.0026(15)
F2 0.102(3) 0.030(2) 0.0277(17) 0.0053(16) 0.0081(19) 0.003(2)
F3 0.062(3) 0.0159(19) 0.055(2) 0.0056(16) -0.0131(18) 0.0034(18)
F4 0.035(2) 0.051(3) 0.072(3) -0.007(2) -0.0123(19) 0.003(2)
C51 0.059(5) 0.086(7) 0.036(4) 0.007(4) 0.017(3) 0.011(5)
Cl1 0.0355(11) 0.0548(13) 0.1088(16) 0.0159(12) -0.0020(10) 0.0105(10)
Cl2 0.109(2) 0.093(2) 0.1035(17) 0.0534(15) 0.0320(15) 0.0644(18)

loop_
_atom_type_symbol
_atom_type_description
_atom_type_scat_dispersion_real
_atom_type_scat_dispersion_imag
_atom_type_scat_source
C C 0.0033 0.0016 'International Tables Vol C Tables 4.2.6.8 and 6.1.1.4'
H H 0 0 'International Tables Vol C Tables 4.2.6.8 and 6.1.1.4'
B B 0.0013 0.0007 'International Tables Vol C Tables 4.2.6.8 and 6.1.1.4'
F F 0.0171 0.0103 'International Tables Vol C Tables 4.2.6.8 and 6.1.1.4'
Mo Mo -1.6832 0.6857 'International Tables Vol C Tables 4.2.6.8 and 6.1.1.4'
P P 0.1023 0.0942 'International Tables Vol C Tables 4.2.6.8 and 6.1.1.4'
S S 0.1246 0.1234 'International Tables Vol C Tables 4.2.6.8 and 6.1.1.4'
Cl Cl 0.1484 0.1585 'International Tables Vol C Tables 4.2.6.8 and 6.1.1.4'

loop_
_geom_angle_atom_site_label_1
_geom_angle_atom_site_label_2
_geom_angle_atom_site_label_3
_geom_angle
C1 Mo1 C17 114.7(2)
C1 Mo1 C16 92.1(2)
C17 Mo1 C16 35.22(18)
C1 Mo1 C15 104.09(19)
C17 Mo1 C15 58.29(18)
C16 Mo1 C15 34.98(17)
C1 Mo1 C18 148.4(2)
C17 Mo1 C18 34.68(17)
C16 Mo1 C18 57.80(19)
C15 Mo1 C18 57.61(17)
C1 Mo1 P1 94.61(15)
C17 Mo1 P1 148.80(13)
C16 Mo1 P1 140.60(13)
C15 Mo1 P1 106.09(13)
C18 Mo1 P1 114.44(14)
C1 Mo1 C14 138.3(2)
C17 Mo1 C14 57.74(17)
C16 Mo1 C14 57.80(17)
C15 Mo1 C14 34.71(17)
C18 Mo1 C14 34.33(17)
P1 Mo1 C14 93.56(12)
C1 Mo1 S1 94.70(15)
C17 Mo1 S1 100.65(14)
C16 Mo1 S1 131.54(13)
C15 Mo1 S1 156.19(12)
C18 Mo1 S1 98.92(13)
P1 Mo1 S1 86.53(5)
C14 Mo1 S1 126.62(13)
C1 Mo1 Mo2 51.41(15)
C17 Mo1 Mo2 149.52(13)
C16 Mo1 Mo2 143.32(13)
C15 Mo1 Mo2 144.55(12)
C18 Mo1 Mo2 156.09(14)
P1 Mo1 Mo2 58.74(3)
C14 Mo1 Mo2 152.21(12)
S1 Mo1 Mo2 59.26(3)
C1 Mo2 C23 96.0(2)
C1 Mo2 C22 97.1(2)
C23 Mo2 C22 35.38(19)
C1 Mo2 C19 125.1(2)
C23 Mo2 C19 34.54(19)
C22 Mo2 C19 58.19(19)
C1 Mo2 C21 128.35(19)
C23 Mo2 C21 57.93(18)
C22 Mo2 C21 35.08(18)
C19 Mo2 C21 57.44(17)
C1 Mo2 C20 152.83(19)
C23 Mo2 C20 57.60(19)
C22 Mo2 C20 58.05(18)
C19 Mo2 C20 34.53(17)
C21 Mo2 C20 34.38(17)
C1 Mo2 P1 94.18(15)
C23 Mo2 P1 117.82(14)
C22 Mo2 P1 151.86(14)
C19 Mo2 P1 94.38(14)
C21 Mo2 P1 136.82(13)
C20 Mo2 P1 103.76(13)
C1 Mo2 S1 94.37(14)
C23 Mo2 S1 152.61(14)
C22 Mo2 S1 118.06(14)
C19 Mo2 S1 140.23(14)
C21 Mo2 S1 96.07(12)
C20 Mo2 S1 106.79(13)
P1 Mo2 S1 86.50(4)
C1 Mo2 Mo1 50.91(13)
C23 Mo2 Mo1 143.00(14)
C22 Mo2 Mo1 144.50(14)
C19 Mo2 Mo1 149.14(13)
C21 Mo2 Mo1 152.91(12)
C20 Mo2 Mo1 156.04(13)
P1 Mo2 Mo1 58.66(3)
S1 Mo2 Mo1 59.30(3)
C30 P1 C24 102.9(2)
C30 P1 Mo1 123.61(17)
C24 P1 Mo1 120.91(16)
C30 P1 Mo2 122.29(15)
C24 P1 Mo2 121.81(17)
Mo1 P1 Mo2 62.60(3)
C8 S1 Mo2 113.25(17)
C8 S1 Mo1 114.39(17)
Mo2 S1 Mo1 61.45(3)
C2 C1 Mo1 140.5(4)
C2 C1 Mo2 141.7(3)
Mo1 C1 Mo2 77.68(19)
C7 C2 C3 117.9(5)
C7 C2 C1 120.6(5)
C3 C2 C1 121.5(5)
C4 C3 C2 120.5(5)
C4 C3 H3 119.8
C2 C3 H3 119.8
C3 C4 C5 120.2(5)
C3 C4 H4 119.9
C5 C4 H4 119.9
C6 C5 C4 119.0(5)
C6 C5 H5 120.5
C4 C5 H5 120.5
C7 C6 C5 121.3(5)
C7 C6 H6 119.3
C5 C6 H6 119.3
C6 C7 C2 121.0(5)
C6 C7 H7 119.5
C2 C7 H7 119.5
C9 C8 C13 118.7(5)
C9 C8 S1 124.8(4)
C13 C8 S1 116.5(4)
C10 C9 C8 120.6(5)
C10 C9 H9 119.7
C8 C9 H9 119.7
C11 C10 C9 120.2(5)
C11 C10 H10 119.9
C9 C10 H10 119.9
C12 C11 C10 120.1(5)
C12 C11 H11 120
C10 C11 H11 120
C11 C12 C13 120.9(5)
C11 C12 H12 119.5
C13 C12 H12 119.5
C12 C13 C8 119.6(5)
C12 C13 H13 120.2
C8 C13 H13 120.2
C18 C14 C15 107.7(5)
C18 C14 Mo1 72.2(3)
C15 C14 Mo1 71.2(3)
C18 C14 H14 126.2
C15 C14 H14 126.2
Mo1 C14 H14 122.1
C16 C15 C14 107.8(5)
C16 C15 Mo1 71.5(3)
C14 C15 Mo1 74.1(3)
C16 C15 H15 126.1
C14 C15 H15 126.1
Mo1 C15 H15 120.2
C15 C16 C17 108.1(5)
C15 C16 Mo1 73.6(3)
C17 C16 Mo1 72.3(3)
C15 C16 H16 125.9
C17 C16 H16 125.9
Mo1 C16 H16 120
C18 C17 C16 108.1(5)
C18 C17 Mo1 74.7(3)
C16 C17 Mo1 72.5(3)
C18 C17 H17 126
C16 C17 H17 126
Mo1 C17 H17 118.7
C17 C18 C14 108.4(5)
C17 C18 Mo1 70.6(3)
C14 C18 Mo1 73.4(3)
C17 C18 H18 125.8
C14 C18 H18 125.8
Mo1 C18 H18 121.8
C23 C19 C20 108.7(5)
C23 C19 Mo2 72.0(3)
C20 C19 Mo2 73.9(3)
C23 C19 H19 125.7
C20 C19 H19 125.7
Mo2 C19 H19 120.2
C19 C20 C21 107.9(5)
C19 C20 Mo2 71.6(3)
C21 C20 Mo2 72.8(3)
C19 C20 H20 126
C21 C20 H20 126
Mo2 C20 H20 121.4
C20 C21 C22 108.1(5)
C20 C21 Mo2 72.8(3)
C22 C21 Mo2 70.9(3)
C20 C21 H21 126
C22 C21 H21 126
Mo2 C21 H21 122
C23 C22 C21 106.8(5)
C23 C22 Mo2 72.0(3)
C21 C22 Mo2 74.0(3)
C23 C22 H22 126.6
C21 C22 H22 126.6
Mo2 C22 H22 119.4
C19 C23 C22 108.5(5)
C19 C23 Mo2 73.5(3)
C22 C23 Mo2 72.6(3)
C19 C23 H23 125.7
C22 C23 H23 125.7
Mo2 C23 H23 120
C25 C24 C29 110.3(5)
C25 C24 P1 112.5(3)
C29 C24 P1 111.2(3)
C25 C24 H24 107.5
C29 C24 H24 107.5
P1 C24 H24 107.5
C26 C25 C24 111.6(5)
C26 C25 H25A 109.3
C24 C25 H25A 109.3
C26 C25 H25B 109.3
C24 C25 H25B 109.3
H25A C25 H25B 108
C27 C26 C25 112.4(5)
C27 C26 H26A 109.1
C25 C26 H26A 109.1
C27 C26 H26B 109.1
C25 C26 H26B 109.1
H26A C26 H26B 107.9
C28 C27 C26 111.9(5)
C28 C27 H27A 109.2
C26 C27 H27A 109.2
C28 C27 H27B 109.2
C26 C27 H27B 109.2
H27A C27 H27B 107.9
C27 C28 C29 112.4(5)
C27 C28 H28A 109.1
C29 C28 H28A 109.1
C27 C28 H28B 109.1
C29 C28 H28B 109.1
H28A C28 H28B 107.9
C28 C29 C24 111.5(4)
C28 C29 H29A 109.3
C24 C29 H29A 109.3
C28 C29 H29B 109.3
C24 C29 H29B 109.3
H29A C29 H29B 108
C31 C30 C35 109.5(4)
C31 C30 P1 112.3(3)
C35 C30 P1 113.3(3)
C31 C30 H30 107.1
C35 C30 H30 107.1
P1 C30 H30 107.1
C30 C31 C32 111.3(4)
C30 C31 H31A 109.4
C32 C31 H31A 109.4
C30 C31 H31B 109.4
C32 C31 H31B 109.4
H31A C31 H31B 108
C33 C32 C31 111.3(4)
C33 C32 H32A 109.4
C31 C32 H32A 109.4
C33 C32 H32B 109.4
C31 C32 H32B 109.4
H32A C32 H32B 108
C32 C33 C34 111.7(5)
C32 C33 H33A 109.3
C34 C33 H33A 109.3
C32 C33 H33B 109.3
C34 C33 H33B 109.3
H33A C33 H33B 107.9
C33 C34 C35 111.7(4)
C33 C34 H34A 109.3
C35 C34 H34A 109.3
C33 C34 H34B 109.3
C35 C34 H34B 109.3
H34A C34 H34B 108
C34 C35 C30 109.9(4)
C34 C35 H35A 109.7
C30 C35 H35A 109.7
C34 C35 H35B 109.7
C30 C35 H35B 109.7
H35A C35 H35B 108.2
F2 B1 F4 109.3(5)
F2 B1 F3 110.9(5)
F4 B1 F3 110.1(5)
F2 B1 F1 109.5(5)
F4 B1 F1 108.2(5)
F3 B1 F1 108.7(5)
Cl1 C51 Cl2 110.2(4)
Cl1 C51 H51A 109.6
Cl2 C51 H51A 109.6
Cl1 C51 H51B 109.6
Cl2 C51 H51B 109.6
H51A C51 H51B 108.1

loop_
_geom_bond_atom_site_label_1
_geom_bond_atom_site_label_2
_geom_bond_distance
Mo1 C1 1.968(5)
Mo1 C17 2.326(5)
Mo1 C16 2.330(5)
Mo1 C15 2.356(5)
Mo1 C18 2.378(4)
Mo1 P1 2.3830(13)
Mo1 C14 2.394(4)
Mo1 S1 2.4249(14)
Mo1 Mo2 2.4772(6)
Mo2 C1 1.982(5)
Mo2 C23 2.324(5)
Mo2 C22 2.332(5)
Mo2 C19 2.342(5)
Mo2 C21 2.372(5)
Mo2 C20 2.372(5)
Mo2 P1 2.3850(13)
Mo2 S1 2.4239(13)
P1 C30 1.821(5)
P1 C24 1.830(5)
S1 C8 1.788(5)
C1 C2 1.455(7)
C2 C7 1.396(7)
C2 C3 1.414(7)
C3 C4 1.385(7)
C3 H3 0.93
C4 C5 1.395(8)
C4 H4 0.93
C5 C6 1.384(8)
C5 H5 0.93
C6 C7 1.364(7)
C6 H6 0.93
C7 H7 0.93
C8 C9 1.384(7)
C8 C13 1.400(7)
C9 C10 1.373(7)
C9 H9 0.93
C10 C11 1.369(8)
C10 H10 0.93
C11 C12 1.363(8)
C11 H11 0.93
C12 C13 1.374(7)
C12 H12 0.93
C13 H13 0.93
C14 C18 1.409(7)
C14 C15 1.418(7)
C14 H14 0.93
C15 C16 1.409(7)
C15 H15 0.93
C16 C17 1.409(7)
C16 H16 0.93
C17 C18 1.403(7)
C17 H17 0.93
C18 H18 0.93
C19 C23 1.385(8)
C19 C20 1.400(7)
C19 H19 0.93
C20 C21 1.402(7)
C20 H20 0.93
C21 C22 1.418(7)
C21 H21 0.93
C22 C23 1.415(8)
C22 H22 0.93
C23 H23 0.93
C24 C25 1.519(7)
C24 C29 1.545(6)
C24 H24 0.98
C25 C26 1.519(8)
C25 H25A 0.97
C25 H25B 0.97
C26 C27 1.513(10)
C26 H26A 0.97
C26 H26B 0.97
C27 C28 1.467(10)
C27 H27A 0.97
C27 H27B 0.97
C28 C29 1.534(7)
C28 H28A 0.97
C28 H28B 0.97
C29 H29A 0.97
C29 H29B 0.97
C30 C31 1.523(6)
C30 C35 1.526(7)
C30 H30 0.98
C31 C32 1.526(7)
C31 H31A 0.97
C31 H31B 0.97
C32 C33 1.512(7)
C32 H32A 0.97
C32 H32B 0.97
C33 C34 1.522(7)
C33 H33A 0.97
C33 H33B 0.97
C34 C35 1.525(7)
C34 H34A 0.97
C34 H34B 0.97
C35 H35A 0.97
C35 H35B 0.97
B1 F2 1.358(7)
B1 F4 1.372(7)
B1 F3 1.384(7)
B1 F1 1.406(7)
C51 Cl1 1.724(8)
C51 Cl2 1.766(8)
C51 H51A 0.97
C51 H51B 0.97
